data_7217589
loop_
_publ_author_name
'Hua, Ji-Ai'
'Zhao, Yue'
'Liu, Qing'
'Zhao, Dan'
'Chen, Kai'
'Sun, Wei-Yin'

_publ_section_title
;
 Zinc(ii) coordination polymers with substituted benzenedicarboxylate and
 tripodal imidazole ligands: syntheses, structures and properties
;
_journal_issue 32
_journal_name_full CrystEngComm
_journal_page_first 7536
_journal_paper_doi 10.1039/C4CE00835A
_journal_volume 16
_journal_year 2014
_chemical_formula_moiety '[Zn2(C15H12N6)(C8H5NO4)SO4(H2O)2](H2O)5'
_chemical_formula_sum 'C23 H31 N7 O15 S Zn2'
_chemical_formula_weight 808.35
_chemical_name_systematic
; 
 ? 
;
_space_group_IT_number 2
_symmetry_cell_setting triclinic
_symmetry_space_group_name_Hall '-P 1'
_symmetry_space_group_name_H-M 'P -1'
_atom_sites_solution_hydrogens geom
_atom_sites_solution_primary direct
_atom_sites_solution_secondary difmap
_audit_creation_method SHELXL-97
_cell_angle_alpha 104.387(2)
_cell_angle_beta 98.557(2)
_cell_angle_gamma 96.306(2)
_cell_formula_units_Z 2
_cell_length_a 7.999(10)
_cell_length_b 11.703(5)
_cell_length_c 17.386(2)
_cell_measurement_reflns_used 5353
_cell_measurement_temperature 293(2)
_cell_measurement_theta_max 27.6
_cell_measurement_theta_min 2.5
_cell_volume 1541(2)
_computing_cell_refinement 'Bruker SMART'
_computing_data_collection 'Bruker SMART'
_computing_data_reduction 'Bruker SAINT'
_computing_molecular_graphics 'Bruker SHELXTL'
_computing_publication_material 'Bruker SHELXTL'
_computing_structure_refinement 'SHELXL-97 (Sheldrick, 2008)'
_computing_structure_solution 'SHELXS-97 (Sheldrick, 2008)'
_diffrn_ambient_temperature 293(2)
_diffrn_measured_fraction_theta_full 0.996
_diffrn_measured_fraction_theta_max 0.996
_diffrn_measurement_device_type 'CCD area detector'
_diffrn_measurement_method 'phi and omega scans'
_diffrn_radiation_monochromator graphite
_diffrn_radiation_source 'fine-focus sealed tube'
_diffrn_radiation_type MoK\a
_diffrn_radiation_wavelength 0.71073
_diffrn_reflns_av_R_equivalents 0.0136
_diffrn_reflns_av_sigmaI/netI 0.0231
_diffrn_reflns_limit_h_max 9
_diffrn_reflns_limit_h_min -9
_diffrn_reflns_limit_k_max 13
_diffrn_reflns_limit_k_min -12
_diffrn_reflns_limit_l_max 14
_diffrn_reflns_limit_l_min -20
_diffrn_reflns_number 8655
_diffrn_reflns_theta_full 25.01
_diffrn_reflns_theta_max 25.01
_diffrn_reflns_theta_min 1.23
_exptl_absorpt_coefficient_mu 1.709
_exptl_absorpt_correction_T_max 0.7717
_exptl_absorpt_correction_T_min 0.7155
_exptl_absorpt_correction_type multi-scan
_exptl_absorpt_process_details sadabs
_exptl_crystal_colour yellow
_exptl_crystal_density_diffrn 1.743
_exptl_crystal_density_method 'not measured'
_exptl_crystal_description block
_exptl_crystal_F_000 828
_exptl_crystal_size_max 0.21
_exptl_crystal_size_mid 0.18
_exptl_crystal_size_min 0.16
_refine_diff_density_max 1.950
_refine_diff_density_min -0.867
_refine_diff_density_rms 0.076
_refine_ls_extinction_method none
_refine_ls_goodness_of_fit_ref 1.034
_refine_ls_hydrogen_treatment constr
_refine_ls_matrix_type full
_refine_ls_number_parameters 433
_refine_ls_number_reflns 5409
_refine_ls_number_restraints 0
_refine_ls_restrained_S_all 1.034
_refine_ls_R_factor_all 0.0417
_refine_ls_R_factor_gt 0.0368
_refine_ls_shift/su_max 0.001
_refine_ls_shift/su_mean 0.000
_refine_ls_structure_factor_coef Fsqd
_refine_ls_weighting_details 'calc w=1/[\s^2^(Fo^2^)+(0.0540P)^2^+2.3577P] where P=(Fo^2^+2Fc^2^)/3'
_refine_ls_weighting_scheme calc
_refine_ls_wR_factor_gt 0.0975
_refine_ls_wR_factor_ref 0.1008
_reflns_number_gt 4845
_reflns_number_total 5409
_reflns_threshold_expression >2sigma(I)
_cod_duplicate_entry 7216229
_cod_data_source_file c4ce00835a2.cif
_cod_data_source_block 2
_cod_depositor_comments
;
The following automatic conversions were performed:

'_symmetry_cell_setting' value 'Triclinic' changed to 'triclinic'
according to
/usr/data/users/saulius/crontab/automatic-downloads/current/RSC/lib/dictionaries/cif_core.dic
dictionary named 'cif_core.dic' version 2.4.2 from 2011-04-26.

Automatic conversion script
Id: cif_fix_values 2281 2013-09-26 08:29:07Z andrius 
;
_cod_original_cell_volume 1540.5(3)
_cod_original_sg_symbol_H-M P-1
_cod_database_code 7217589

loop_
_symmetry_equiv_pos_as_xyz
'x, y, z'
'-x, -y, -z'

loop_
_atom_site_label
_atom_site_type_symbol
_atom_site_fract_x
_atom_site_fract_y
_atom_site_fract_z
_atom_site_U_iso_or_equiv
_atom_site_adp_type
_atom_site_occupancy
_atom_site_symmetry_multiplicity
_atom_site_calc_flag
_atom_site_refinement_flags
Zn1 Zn 0.84866(5) 0.27693(3) 0.50822(2) 0.02639(11) Uani 1 1 d .
Zn2 Zn 0.81360(5) -0.13789(3) 0.08772(2) 0.02972(12) Uani 1 1 d .
C1 C 0.4140(4) 0.0706(3) 0.32639(18) 0.0241(6) Uani 1 1 d .
H1 H 0.4226 -0.0103 0.3119 0.029 Uiso 1 1 calc R
C2 C 0.4617(4) 0.1439(3) 0.27913(17) 0.0229(6) Uani 1 1 d .
C3 C 0.4499(4) 0.2642(3) 0.29985(18) 0.0247(6) Uani 1 1 d .
H3 H 0.4816 0.3122 0.2675 0.030 Uiso 1 1 calc R
C4 C 0.3898(4) 0.3116(2) 0.36990(17) 0.0221(6) Uani 1 1 d .
C5 C 0.3405(4) 0.2420(3) 0.41850(18) 0.0244(6) Uani 1 1 d .
H5 H 0.2999 0.2751 0.4652 0.029 Uiso 1 1 calc R
C6 C 0.3532(4) 0.1210(3) 0.39573(17) 0.0227(6) Uani 1 1 d .
C7 C 0.5444(4) 0.1476(3) 0.14588(19) 0.0299(7) Uani 1 1 d .
H7 H 0.5112 0.2196 0.1411 0.036 Uiso 1 1 calc R
C8 C 0.6196(4) 0.0741(3) 0.09447(19) 0.0291(7) Uani 1 1 d .
H8 H 0.6467 0.0867 0.0467 0.035 Uiso 1 1 calc R
C9 C 0.5936(4) -0.0076(3) 0.19087(19) 0.0294(7) Uani 1 1 d .
H9 H 0.5987 -0.0600 0.2233 0.035 Uiso 1 1 calc R
C10 C 0.2647(5) 0.0857(3) 0.5219(2) 0.0392(9) Uani 1 1 d .
H10 H 0.2701 0.1644 0.5516 0.047 Uiso 1 1 calc R
C11 C 0.2196(5) -0.0119(3) 0.5452(2) 0.0365(8) Uani 1 1 d .
H11 H 0.1881 -0.0123 0.5945 0.044 Uiso 1 1 calc R
C12 C 0.2773(4) -0.0719(3) 0.42637(19) 0.0302(7) Uani 1 1 d .
H12 H 0.2937 -0.1204 0.3778 0.036 Uiso 1 1 calc R
C13 C 0.4498(5) 0.5208(3) 0.3574(2) 0.0454(10) Uani 1 1 d .
H13 H 0.5207 0.5087 0.3193 0.054 Uiso 1 1 calc R
C14 C 0.3978(5) 0.6233(3) 0.3909(2) 0.0422(9) Uani 1 1 d .
H14 H 0.4261 0.6953 0.3789 0.051 Uiso 1 1 calc R
C15 C 0.2876(4) 0.4933(3) 0.44410(18) 0.0265(6) Uani 1 1 d .
H15 H 0.2272 0.4572 0.4758 0.032 Uiso 1 1 calc R
C16 C 0.9667(4) 0.3568(3) 0.23315(19) 0.0308(7) Uani 1 1 d .
H16 H 0.9475 0.4350 0.2520 0.037 Uiso 1 1 calc R
C17 C 1.0115(4) 0.3185(3) 0.15848(19) 0.0319(7) Uani 1 1 d .
H17 H 1.0219 0.3719 0.1271 0.038 Uiso 1 1 calc R
C18 C 1.0418(4) 0.2018(3) 0.12865(17) 0.0252(6) Uani 1 1 d .
C19 C 1.0292(4) 0.1220(3) 0.17664(17) 0.0231(6) Uani 1 1 d .
C20 C 0.9826(4) 0.1605(3) 0.25160(17) 0.0235(6) Uani 1 1 d .
H20 H 0.9726 0.1077 0.2834 0.028 Uiso 1 1 calc R
C21 C 0.9505(4) 0.2765(3) 0.28005(17) 0.0242(6) Uani 1 1 d .
C22 C 1.0915(4) 0.1665(3) 0.04723(18) 0.0279(7) Uani 1 1 d .
C23 C 0.9024(4) 0.3164(3) 0.36159(18) 0.0268(6) Uani 1 1 d .
N1 N 0.6510(3) -0.0228(2) 0.12260(15) 0.0273(6) Uani 1 1 d .
N2 N 0.5261(3) 0.0946(2) 0.20751(15) 0.0242(5) Uani 1 1 d .
N3 N 0.2271(3) -0.1119(2) 0.48487(15) 0.0276(6) Uani 1 1 d .
N4 N 0.3017(3) 0.0479(2) 0.44580(15) 0.0239(5) Uani 1 1 d .
N5 N 0.2968(3) 0.6066(2) 0.44532(15) 0.0280(6) Uani 1 1 d .
N6 N 0.3770(3) 0.4365(2) 0.39091(15) 0.0253(5) Uani 1 1 d .
N7 N 1.0508(3) 0.0004(2) 0.14823(15) 0.0290(6) Uani 1 1 d .
H7A H 1.1031 -0.0219 0.1905 0.035 Uiso 1 1 calc R
H7B H 1.1228 -0.0033 0.1128 0.035 Uiso 1 1 calc R
O1 O 0.8724(4) 0.4183(2) 0.38901(14) 0.0417(6) Uani 1 1 d .
O2 O 0.8950(4) 0.2369(2) 0.40055(14) 0.0403(6) Uani 1 1 d .
O3 O 1.0461(3) 0.2231(2) -0.00394(13) 0.0363(5) Uani 1 1 d .
O4 O 1.1792(3) 0.0848(2) 0.03056(13) 0.0348(5) Uani 1 1 d .
O5 O 0.8751(4) -0.2152(3) 0.31703(17) 0.0612(8) Uani 1 1 d .
O6 O 0.8211(3) -0.2141(2) 0.17925(14) 0.0411(6) Uani 1 1 d .
O7 O 1.1083(4) -0.1502(3) 0.2544(2) 0.0658(9) Uani 1 1 d .
O8 O 0.9823(4) -0.3556(3) 0.2199(2) 0.0601(8) Uani 1 1 d .
O1W O 1.0775(3) 0.3416(2) 0.58068(14) 0.0352(5) Uani 1 1 d .
H1WA H 1.0836 0.4137 0.6001 0.053 Uiso 1 1 d R
H1WB H 1.0949 0.3103 0.6226 0.053 Uiso 1 1 d R
O2W O 0.6084(3) -0.2877(2) 0.02327(15) 0.0432(6) Uani 1 1 d .
H2WA H 0.5156 -0.2696 0.0323 0.065 Uiso 1 1 d R
H2WB H 0.5919 -0.3342 -0.0317 0.065 Uiso 1 1 d R
O3W O 0.4531(4) 0.4145(3) 0.14338(18) 0.0583(8) Uani 1 1 d .
H3WA H 0.5569 0.4550 0.1448 0.087 Uiso 1 1 d R
H3WB H 0.4069 0.4758 0.1527 0.087 Uiso 1 1 d R
O4W O 0.2594(4) 0.6815(3) 0.02716(19) 0.0624(8) Uani 1 1 d .
H4WB H 0.1615 0.7197 0.0230 0.094 Uiso 1 1 d R
H4WA H 0.2402 0.6175 -0.0203 0.094 Uiso 1 1 d R
O5W O 0.2901(4) 0.6130(3) 0.17035(19) 0.0600(8) Uani 1 1 d .
H5WB H 0.2797 0.6344 0.1226 0.090 Uiso 1 1 d R
H5WA H 0.1948 0.6199 0.1908 0.090 Uiso 1 1 d R
O6W O 0.5162(4) 0.7982(2) 0.28989(16) 0.0481(7) Uani 1 1 d .
H6WA H 0.4572 0.7446 0.2502 0.072 Uiso 1 1 d R
H6WB H 0.6321 0.7835 0.2879 0.072 Uiso 1 1 d R
O7W O 0.2715(4) 0.4771(3) 0.9097(2) 0.0682(9) Uani 1 1 d .
H7WA H 0.1886 0.4327 0.8613 0.102 Uiso 1 1 d R
H7WB H 0.3099 0.4032 0.9160 0.102 Uiso 1 1 d R
S1 S 0.94998(12) -0.23190(8) 0.24375(5) 0.0369(2) Uani 1 1 d .

loop_
_atom_site_aniso_label
_atom_site_aniso_U_11
_atom_site_aniso_U_22
_atom_site_aniso_U_33
_atom_site_aniso_U_23
_atom_site_aniso_U_13
_atom_site_aniso_U_12
Zn1 0.0454(2) 0.01672(18) 0.02311(19) 0.00794(13) 0.01750(15) 0.00915(15)
Zn2 0.0424(2) 0.0296(2) 0.0247(2) 0.01037(15) 0.01731(16) 0.01503(16)
C1 0.0309(16) 0.0170(14) 0.0278(15) 0.0069(12) 0.0119(12) 0.0067(12)
C2 0.0249(14) 0.0224(15) 0.0229(15) 0.0049(12) 0.0099(12) 0.0051(12)
C3 0.0324(16) 0.0187(14) 0.0270(15) 0.0085(12) 0.0126(12) 0.0048(12)
C4 0.0270(15) 0.0154(14) 0.0258(15) 0.0060(11) 0.0088(12) 0.0047(11)
C5 0.0306(15) 0.0194(14) 0.0254(15) 0.0056(12) 0.0112(12) 0.0066(12)
C6 0.0281(15) 0.0204(14) 0.0233(15) 0.0097(11) 0.0087(12) 0.0045(12)
C7 0.0396(18) 0.0295(17) 0.0271(16) 0.0134(13) 0.0122(13) 0.0116(14)
C8 0.0339(17) 0.0330(17) 0.0245(16) 0.0119(13) 0.0092(13) 0.0086(13)
C9 0.0413(18) 0.0230(15) 0.0301(17) 0.0086(13) 0.0189(14) 0.0112(13)
C10 0.071(3) 0.0174(15) 0.0324(18) 0.0024(13) 0.0281(17) 0.0059(15)
C11 0.062(2) 0.0243(16) 0.0278(17) 0.0069(13) 0.0235(16) 0.0076(15)
C12 0.052(2) 0.0178(15) 0.0247(16) 0.0067(12) 0.0157(14) 0.0088(14)
C13 0.075(3) 0.0215(17) 0.055(2) 0.0165(16) 0.046(2) 0.0114(17)
C14 0.069(3) 0.0224(17) 0.048(2) 0.0167(15) 0.0344(19) 0.0109(16)
C15 0.0364(17) 0.0204(15) 0.0276(16) 0.0095(12) 0.0146(13) 0.0069(12)
C16 0.049(2) 0.0191(15) 0.0262(16) 0.0055(12) 0.0137(14) 0.0049(13)
C17 0.0477(19) 0.0277(16) 0.0240(16) 0.0111(13) 0.0133(14) 0.0026(14)
C18 0.0299(16) 0.0265(15) 0.0195(14) 0.0055(12) 0.0087(12) 0.0014(12)
C19 0.0254(15) 0.0218(14) 0.0222(15) 0.0058(11) 0.0053(11) 0.0024(11)
C20 0.0296(15) 0.0227(15) 0.0196(14) 0.0085(11) 0.0057(12) 0.0019(12)
C21 0.0307(16) 0.0240(15) 0.0189(14) 0.0058(12) 0.0087(12) 0.0016(12)
C22 0.0295(16) 0.0322(17) 0.0209(15) 0.0051(13) 0.0095(12) -0.0019(13)
C23 0.0326(16) 0.0256(16) 0.0214(15) 0.0052(12) 0.0077(12) -0.0004(13)
N1 0.0343(14) 0.0237(13) 0.0279(14) 0.0075(10) 0.0149(11) 0.0082(11)
N2 0.0312(13) 0.0212(12) 0.0254(13) 0.0099(10) 0.0125(10) 0.0078(10)
N3 0.0444(16) 0.0189(12) 0.0234(13) 0.0077(10) 0.0140(11) 0.0070(11)
N4 0.0345(14) 0.0169(12) 0.0240(13) 0.0075(10) 0.0126(10) 0.0050(10)
N5 0.0412(15) 0.0178(12) 0.0292(14) 0.0078(10) 0.0150(11) 0.0077(11)
N6 0.0375(14) 0.0171(12) 0.0265(13) 0.0077(10) 0.0159(11) 0.0074(10)
N7 0.0373(15) 0.0274(14) 0.0254(13) 0.0081(11) 0.0103(11) 0.0092(11)
O1 0.0715(18) 0.0225(12) 0.0347(13) 0.0035(10) 0.0290(12) 0.0066(11)
O2 0.0726(17) 0.0312(12) 0.0293(12) 0.0162(10) 0.0275(12) 0.0170(12)
O3 0.0522(15) 0.0403(13) 0.0227(11) 0.0114(10) 0.0173(10) 0.0119(11)
O4 0.0386(13) 0.0428(14) 0.0276(12) 0.0085(10) 0.0176(10) 0.0120(11)
O5 0.087(2) 0.076(2) 0.0386(15) 0.0293(15) 0.0254(15) 0.0395(18)
O6 0.0501(15) 0.0459(15) 0.0319(13) 0.0218(11) 0.0053(11) 0.0042(12)
O7 0.0582(18) 0.068(2) 0.071(2) 0.0401(17) -0.0104(15) -0.0107(15)
O8 0.0670(19) 0.0464(17) 0.080(2) 0.0281(15) 0.0254(16) 0.0245(14)
O1W 0.0495(14) 0.0277(12) 0.0320(12) 0.0117(10) 0.0107(10) 0.0080(10)
O2W 0.0438(14) 0.0415(14) 0.0415(14) 0.0048(11) 0.0131(11) 0.0022(11)
O3W 0.075(2) 0.0431(16) 0.0648(19) 0.0187(14) 0.0246(16) 0.0198(14)
O4W 0.0551(18) 0.070(2) 0.0599(19) 0.0100(15) 0.0102(14) 0.0202(15)
O5W 0.0624(19) 0.0622(19) 0.0657(19) 0.0203(15) 0.0245(15) 0.0281(15)
O6W 0.0590(17) 0.0393(15) 0.0524(16) 0.0171(12) 0.0221(13) 0.0078(12)
O7W 0.078(2) 0.0396(16) 0.080(2) 0.0084(15) 0.0102(18) 0.0054(15)
S1 0.0440(5) 0.0383(5) 0.0360(5) 0.0212(4) 0.0091(4) 0.0106(4)

loop_
_atom_type_symbol
_atom_type_description
_atom_type_scat_dispersion_real
_atom_type_scat_dispersion_imag
_atom_type_scat_source
C C 0.0033 0.0016 'International Tables Vol C Tables 4.2.6.8 and 6.1.1.4'
H H 0.0000 0.0000 'International Tables Vol C Tables 4.2.6.8 and 6.1.1.4'
N N 0.0061 0.0033 'International Tables Vol C Tables 4.2.6.8 and 6.1.1.4'
O O 0.0106 0.0060 'International Tables Vol C Tables 4.2.6.8 and 6.1.1.4'
S S 0.1246 0.1234 'International Tables Vol C Tables 4.2.6.8 and 6.1.1.4'
Zn Zn 0.2839 1.4301 'International Tables Vol C Tables 4.2.6.8 and 6.1.1.4'

loop_
_geom_angle_atom_site_label_1
_geom_angle_atom_site_label_2
_geom_angle_atom_site_label_3
_geom_angle
_geom_angle_site_symmetry_1
_geom_angle_site_symmetry_3
O2 Zn1 N5 127.89(10) . 2_666
O2 Zn1 N3 98.39(10) . 2_656
N5 Zn1 N3 112.93(11) 2_666 2_656
O2 Zn1 O1W 105.54(11) . .
N5 Zn1 O1W 102.11(11) 2_666 .
N3 Zn1 O1W 109.14(10) 2_656 .
O6 Zn2 N1 97.74(11) . .
O6 Zn2 O3 109.84(10) . 2_755
N1 Zn2 O3 152.06(10) . 2_755
O6 Zn2 O2W 85.11(10) . .
N1 Zn2 O2W 94.40(11) . .
O3 Zn2 O2W 83.87(10) 2_755 .
O6 Zn2 N7 94.33(10) . .
N1 Zn2 N7 93.27(11) . .
O3 Zn2 N7 89.12(10) 2_755 .
O2W Zn2 N7 172.31(9) . .
O6 Zn2 O4 168.72(10) . 2_755
N1 Zn2 O4 92.63(9) . 2_755
O3 Zn2 O4 59.53(9) 2_755 2_755
O2W Zn2 O4 89.69(9) . 2_755
N7 Zn2 O4 89.48(9) . 2_755
O6 Zn2 C22 139.59(11) . 2_755
N1 Zn2 C22 122.01(11) . 2_755
O3 Zn2 C22 30.06(10) 2_755 2_755
O2W Zn2 C22 84.93(10) . 2_755
N7 Zn2 C22 90.60(10) . 2_755
O4 Zn2 C22 29.53(9) 2_755 2_755
C6 C1 C2 118.4(3) . .
C6 C1 H1 120.8 . .
C2 C1 H1 120.8 . .
C3 C2 C1 121.6(3) . .
C3 C2 N2 118.8(3) . .
C1 C2 N2 119.6(3) . .
C2 C3 C4 118.5(3) . .
C2 C3 H3 120.8 . .
C4 C3 H3 120.8 . .
C5 C4 C3 121.9(3) . .
C5 C4 N6 119.9(3) . .
C3 C4 N6 118.2(2) . .
C4 C5 C6 118.2(3) . .
C4 C5 H5 120.9 . .
C6 C5 H5 120.9 . .
C1 C6 C5 121.5(3) . .
C1 C6 N4 120.0(3) . .
C5 C6 N4 118.6(3) . .
C8 C7 N2 106.0(3) . .
C8 C7 H7 127.0 . .
N2 C7 H7 127.0 . .
C7 C8 N1 110.0(3) . .
C7 C8 H8 125.0 . .
N1 C8 H8 125.0 . .
N1 C9 N2 110.6(3) . .
N1 C9 H9 124.7 . .
N2 C9 H9 124.7 . .
C11 C10 N4 107.1(3) . .
C11 C10 H10 126.5 . .
N4 C10 H10 126.5 . .
C10 C11 N3 109.4(3) . .
C10 C11 H11 125.3 . .
N3 C11 H11 125.3 . .
N3 C12 N4 111.3(3) . .
N3 C12 H12 124.3 . .
N4 C12 H12 124.3 . .
C14 C13 N6 106.2(3) . .
C14 C13 H13 126.9 . .
N6 C13 H13 126.9 . .
C13 C14 N5 110.0(3) . .
C13 C14 H14 125.0 . .
N5 C14 H14 125.0 . .
N5 C15 N6 110.9(3) . .
N5 C15 H15 124.5 . .
N6 C15 H15 124.5 . .
C17 C16 C21 119.0(3) . .
C17 C16 H16 120.5 . .
C21 C16 H16 120.5 . .
C16 C17 C18 121.8(3) . .
C16 C17 H17 119.1 . .
C18 C17 H17 119.1 . .
C17 C18 C19 119.1(3) . .
C17 C18 C22 119.0(3) . .
C19 C18 C22 121.9(3) . .
C20 C19 C18 119.0(3) . .
C20 C19 N7 119.0(3) . .
C18 C19 N7 121.8(3) . .
C19 C20 C21 121.3(3) . .
C19 C20 H20 119.4 . .
C21 C20 H20 119.4 . .
C20 C21 C16 119.8(3) . .
C20 C21 C23 120.3(3) . .
C16 C21 C23 119.9(3) . .
O4 C22 O3 120.5(3) . .
O4 C22 C18 120.7(3) . .
O3 C22 C18 118.7(3) . .
O4 C22 Zn2 65.00(16) . 2_755
O3 C22 Zn2 55.73(15) . 2_755
C18 C22 Zn2 172.0(2) . 2_755
O1 C23 O2 122.6(3) . .
O1 C23 C21 122.4(3) . .
O2 C23 C21 115.0(3) . .
C9 N1 C8 106.2(2) . .
C9 N1 Zn2 124.3(2) . .
C8 N1 Zn2 127.1(2) . .
C9 N2 C7 107.2(2) . .
C9 N2 C2 126.2(2) . .
C7 N2 C2 126.4(2) . .
C12 N3 C11 105.7(3) . .
C12 N3 Zn1 131.8(2) . 2_656
C11 N3 Zn1 122.2(2) . 2_656
C12 N4 C10 106.5(2) . .
C12 N4 C6 126.3(2) . .
C10 N4 C6 127.3(2) . .
C15 N5 C14 106.1(3) . .
C15 N5 Zn1 128.3(2) . 2_666
C14 N5 Zn1 123.8(2) . 2_666
C15 N6 C13 106.8(3) . .
C15 N6 C4 127.0(2) . .
C13 N6 C4 126.1(3) . .
C19 N7 Zn2 118.40(19) . .
C19 N7 H7A 107.7 . .
Zn2 N7 H7A 107.7 . .
C19 N7 H7B 107.7 . .
Zn2 N7 H7B 107.7 . .
H7A N7 H7B 107.1 . .
C23 O2 Zn1 120.0(2) . .
C22 O3 Zn2 94.21(19) . 2_755
C22 O4 Zn2 85.47(18) . 2_755
S1 O6 Zn2 138.27(16) . .
Zn1 O1W H1WA 109.5 . .
Zn1 O1W H1WB 113.3 . .
H1WA O1W H1WB 106.0 . .
Zn2 O2W H2WA 109.6 . .
Zn2 O2W H2WB 127.8 . .
H2WA O2W H2WB 107.8 . .
H3WA O3W H3WB 93.9 . .
H4WB O4W H4WA 104.9 . .
H5WB O5W H5WA 110.3 . .
H6WA O6W H6WB 103.7 . .
H7WA O7W H7WB 90.5 . .
O7 S1 O5 113.0(2) . .
O7 S1 O8 109.8(2) . .
O5 S1 O8 108.24(18) . .
O7 S1 O6 110.01(16) . .
O5 S1 O6 107.48(17) . .
O8 S1 O6 108.17(17) . .

loop_
_geom_bond_atom_site_label_1
_geom_bond_atom_site_label_2
_geom_bond_distance
_geom_bond_site_symmetry_2
Zn1 O2 1.916(2) .
Zn1 N5 1.987(3) 2_666
Zn1 N3 1.998(3) 2_656
Zn1 O1W 2.011(3) .
Zn2 O6 2.005(2) .
Zn2 N1 2.021(3) .
Zn2 O3 2.094(2) 2_755
Zn2 O2W 2.206(3) .
Zn2 N7 2.283(3) .
Zn2 O4 2.298(2) 2_755
Zn2 C22 2.528(3) 2_755
C1 C6 1.386(4) .
C1 C2 1.389(4) .
C1 H1 0.9300 .
C2 C3 1.381(4) .
C2 N2 1.431(4) .
C3 C4 1.385(4) .
C3 H3 0.9300 .
C4 C5 1.379(4) .
C4 N6 1.435(4) .
C5 C6 1.392(4) .
C5 H5 0.9300 .
C6 N4 1.434(4) .
C7 C8 1.339(4) .
C7 N2 1.382(4) .
C7 H7 0.9300 .
C8 N1 1.375(4) .
C8 H8 0.9300 .
C9 N1 1.314(4) .
C9 N2 1.350(4) .
C9 H9 0.9300 .
C10 C11 1.335(5) .
C10 N4 1.374(4) .
C10 H10 0.9300 .
C11 N3 1.378(4) .
C11 H11 0.9300 .
C12 N3 1.315(4) .
C12 N4 1.343(4) .
C12 H12 0.9300 .
C13 C14 1.336(5) .
C13 N6 1.383(4) .
C13 H13 0.9300 .
C14 N5 1.368(4) .
C14 H14 0.9300 .
C15 N5 1.314(4) .
C15 N6 1.344(4) .
C15 H15 0.9300 .
C16 C17 1.378(4) .
C16 C21 1.397(4) .
C16 H16 0.9300 .
C17 C18 1.397(4) .
C17 H17 0.9300 .
C18 C19 1.404(4) .
C18 C22 1.498(4) .
C19 C20 1.389(4) .
C19 N7 1.425(4) .
C20 C21 1.390(4) .
C20 H20 0.9300 .
C21 C23 1.499(4) .
C22 O4 1.250(4) .
C22 O3 1.270(4) .
C22 Zn2 2.528(3) 2_755
C23 O1 1.233(4) .
C23 O2 1.280(4) .
N3 Zn1 1.998(3) 2_656
N5 Zn1 1.987(3) 2_666
N7 H7A 0.9000 .
N7 H7B 0.9000 .
O3 Zn2 2.094(2) 2_755
O4 Zn2 2.298(2) 2_755
O5 S1 1.466(3) .
O6 S1 1.477(3) .
O7 S1 1.459(3) .
O8 S1 1.467(3) .
O1W H1WA 0.8200 .
O1W H1WB 0.8934 .
O2W H2WA 0.8200 .
O2W H2WB 0.9563 .
O3W H3WA 0.9036 .
O3W H3WB 0.8334 .
O4W H4WB 0.9458 .
O4W H4WA 0.9468 .
O5W H5WB 0.9203 .
O5W H5WA 0.8913 .
O6W H6WA 0.8460 .
O6W H6WB 0.9649 .
O7W H7WA 0.9795 .
O7W H7WB 0.9749 .

loop_
_geom_torsion_atom_site_label_1
_geom_torsion_atom_site_label_2
_geom_torsion_atom_site_label_3
_geom_torsion_atom_site_label_4
_geom_torsion
_geom_torsion_site_symmetry_1
_geom_torsion_site_symmetry_4
C6 C1 C2 C3 0.1(4) . .
C6 C1 C2 N2 179.6(3) . .
C1 C2 C3 C4 0.4(4) . .
N2 C2 C3 C4 -179.1(3) . .
C2 C3 C4 C5 -0.6(5) . .
C2 C3 C4 N6 -179.7(3) . .
C3 C4 C5 C6 0.3(5) . .
N6 C4 C5 C6 179.4(3) . .
C2 C1 C6 C5 -0.4(4) . .
C2 C1 C6 N4 179.6(3) . .
C4 C5 C6 C1 0.2(4) . .
C4 C5 C6 N4 -179.8(3) . .
N2 C7 C8 N1 -0.7(4) . .
N4 C10 C11 N3 -0.1(4) . .
N6 C13 C14 N5 1.0(5) . .
C21 C16 C17 C18 -0.2(5) . .
C16 C17 C18 C19 -1.2(5) . .
C16 C17 C18 C22 -179.5(3) . .
C17 C18 C19 C20 1.7(4) . .
C22 C18 C19 C20 180.0(3) . .
C17 C18 C19 N7 177.1(3) . .
C22 C18 C19 N7 -4.7(5) . .
C18 C19 C20 C21 -0.8(4) . .
N7 C19 C20 C21 -176.3(3) . .
C19 C20 C21 C16 -0.6(5) . .
C19 C20 C21 C23 -179.3(3) . .
C17 C16 C21 C20 1.2(5) . .
C17 C16 C21 C23 179.8(3) . .
C17 C18 C22 O4 152.9(3) . .
C19 C18 C22 O4 -25.4(5) . .
C17 C18 C22 O3 -25.5(4) . .
C19 C18 C22 O3 156.2(3) . .
C17 C18 C22 Zn2 18.9(18) . 2_755
C19 C18 C22 Zn2 -159.4(15) . 2_755
C20 C21 C23 O1 -179.8(3) . .
C16 C21 C23 O1 1.6(5) . .
C20 C21 C23 O2 0.3(4) . .
C16 C21 C23 O2 -178.4(3) . .
N2 C9 N1 C8 0.3(4) . .
N2 C9 N1 Zn2 163.7(2) . .
C7 C8 N1 C9 0.3(4) . .
C7 C8 N1 Zn2 -162.5(2) . .
O6 Zn2 N1 C9 5.3(3) . .
O3 Zn2 N1 C9 176.2(2) 2_755 .
O2W Zn2 N1 C9 91.0(3) . .
N7 Zn2 N1 C9 -89.5(3) . .
O4 Zn2 N1 C9 -179.2(3) 2_755 .
C22 Zn2 N1 C9 177.7(2) 2_755 .
O6 Zn2 N1 C8 165.2(3) . .
O3 Zn2 N1 C8 -23.9(4) 2_755 .
O2W Zn2 N1 C8 -109.1(3) . .
N7 Zn2 N1 C8 70.4(3) . .
O4 Zn2 N1 C8 -19.2(3) 2_755 .
C22 Zn2 N1 C8 -22.4(3) 2_755 .
N1 C9 N2 C7 -0.7(4) . .
N1 C9 N2 C2 -175.7(3) . .
C8 C7 N2 C9 0.9(4) . .
C8 C7 N2 C2 175.8(3) . .
C3 C2 N2 C9 158.8(3) . .
C1 C2 N2 C9 -20.7(5) . .
C3 C2 N2 C7 -15.2(5) . .
C1 C2 N2 C7 165.3(3) . .
N4 C12 N3 C11 -0.2(4) . .
N4 C12 N3 Zn1 174.3(2) . 2_656
C10 C11 N3 C12 0.2(4) . .
C10 C11 N3 Zn1 -175.0(3) . 2_656
N3 C12 N4 C10 0.2(4) . .
N3 C12 N4 C6 -178.8(3) . .
C11 C10 N4 C12 -0.1(4) . .
C11 C10 N4 C6 178.9(3) . .
C1 C6 N4 C12 -12.4(5) . .
C5 C6 N4 C12 167.7(3) . .
C1 C6 N4 C10 168.9(3) . .
C5 C6 N4 C10 -11.0(5) . .
N6 C15 N5 C14 -0.4(4) . .
N6 C15 N5 Zn1 164.7(2) . 2_666
C13 C14 N5 C15 -0.4(5) . .
C13 C14 N5 Zn1 -166.3(3) . 2_666
N5 C15 N6 C13 1.0(4) . .
N5 C15 N6 C4 -176.6(3) . .
C14 C13 N6 C15 -1.2(4) . .
C14 C13 N6 C4 176.4(3) . .
C5 C4 N6 C15 -15.7(5) . .
C3 C4 N6 C15 163.5(3) . .
C5 C4 N6 C13 167.1(3) . .
C3 C4 N6 C13 -13.7(5) . .
C20 C19 N7 Zn2 82.5(3) . .
C18 C19 N7 Zn2 -92.9(3) . .
O6 Zn2 N7 C19 -109.5(2) . .
N1 Zn2 N7 C19 -11.4(2) . .
O3 Zn2 N7 C19 140.7(2) 2_755 .
O2W Zn2 N7 C19 165.0(6) . .
O4 Zn2 N7 C19 81.2(2) 2_755 .
C22 Zn2 N7 C19 110.7(2) 2_755 .
O1 C23 O2 Zn1 -3.7(5) . .
C21 C23 O2 Zn1 176.3(2) . .
N5 Zn1 O2 C23 32.8(3) 2_666 .
N3 Zn1 O2 C23 160.6(3) 2_656 .
O1W Zn1 O2 C23 -86.7(3) . .
O4 C22 O3 Zn2 -5.2(3) . 2_755
C18 C22 O3 Zn2 173.2(2) . 2_755
O3 C22 O4 Zn2 4.7(3) . 2_755
C18 C22 O4 Zn2 -173.6(3) . 2_755
N1 Zn2 O6 S1 -122.0(2) . .
O3 Zn2 O6 S1 62.6(3) 2_755 .
O2W Zn2 O6 S1 144.2(3) . .
N7 Zn2 O6 S1 -28.1(3) . .
O4 Zn2 O6 S1 81.4(6) 2_755 .
C22 Zn2 O6 S1 68.0(3) 2_755 .
Zn2 O6 S1 O7 16.8(3) . .
Zn2 O6 S1 O5 140.2(3) . .
Zn2 O6 S1 O8 -103.1(3) . .
